data_7700610
loop_
_publ_author_name
'Beddoe, Samuel V. F.'
'Lonergan, Rhona F.'
'Pitak, Mateusz B.'
'Price, Jason R.'
'Coles, Simon J.'
'Kitchen, Jonathan A.'
'Keene, Tony D.'

_publ_section_title
;
 All about that base: investigating the role of ligand basicity in pyridyl
 complexes derived from a copper-Schiff base coordination polymer.
;
_journal_issue 41
_journal_name_full 'Dalton transactions (Cambridge, England : 2003)'
_journal_page_first 15553
_journal_page_last 15559
_journal_paper_doi 10.1039/c9dt01527b
_journal_volume 48
_journal_year 2019
_chemical_formula_moiety 'C20 H15 Cu N3 O2'
_chemical_formula_sum 'C20 H15 Cu N3 O2'
_chemical_formula_weight 392.89
_space_group_crystal_system monoclinic
_space_group_IT_number 14
_space_group_name_Hall '-P 2ybc'
_space_group_name_H-M_alt 'P 1 21/c 1'
_symmetry_space_group_name_Hall '-P 2ybc'
_symmetry_space_group_name_H-M 'P 1 21/c 1'
_atom_sites_solution_hydrogens geom
_atom_sites_solution_primary iterative
_audit_creation_date 2016-10-07
_audit_creation_method
;
Olex2 1.2
(compiled 2016.09.09 svn.r3337 for OlexSys, GUI svn.r5227)
;
_audit_update_record
;
2019-04-01 deposited with the CCDC.    2019-07-12 downloaded from the CCDC.
;
_cell_angle_alpha 90
_cell_angle_beta 118.305(8)
_cell_angle_gamma 90
_cell_formula_units_Z 8
_cell_length_a 28.0625(17)
_cell_length_b 4.88379(17)
_cell_length_c 27.4855(17)
_cell_measurement_reflns_used 9552
_cell_measurement_temperature 100(2)
_cell_measurement_theta_max 27.5340
_cell_measurement_theta_min 2.7920
_cell_volume 3316.5(4)
_computing_cell_refinement 'CrysAlisPro 1.171.38.41 (Rigaku OD, 2015)'
_computing_data_collection 'CrystalClear-SM Expert 3.1 b27 (Rigaku, 2013)'
_computing_data_reduction 'CrysAlisPro 1.171.38.41 (Rigaku OD, 2015)'
_computing_molecular_graphics 'Olex2 (Dolomanov et al., 2009)'
_computing_publication_material 'Olex2 (Dolomanov et al., 2009)'
_computing_structure_refinement 'ShelXL (Sheldrick, 2015)'
_computing_structure_solution
;
Superflip (Palatinus & Chapuis, 2007;Palatinus & van der Lee, 2008;
Palatinus et al., 2012)
;
_diffrn_ambient_temperature 100(2)
_diffrn_detector 'CCD area detector'
_diffrn_detector_area_resol_mean 28.5714
_diffrn_detector_type 'Rigaku HG Saturn724+ (2x2 bin mode)'
_diffrn_measured_fraction_theta_full 0.999
_diffrn_measured_fraction_theta_max 0.964
_diffrn_measurement_details
;
List of Runs (angles in degrees, time in seconds):

  # Type    Start    End  Width  t~exp~   \w     \q     \k     \f   Frames
#--------------------------------------------------------------------------
  1  \w   -107.00  73.00   1.00   60.00    --  -17.00  -8.00 114.00  180
  2  \w    -48.00  22.00   1.00   60.00    --  -17.00 -72.00-148.00   70
  3  \w    -56.00  -9.00   1.00   60.00    --  -17.00  72.00 147.00   47
  4  \w    -71.00 -51.00   1.00   60.00    --  -17.00   8.00-115.00   20
  5  \w    -67.00 -14.00   1.00   60.00    --  -17.00   8.00 -17.00   53
;
_diffrn_measurement_device 'four-circle \k diffractometer'
_diffrn_measurement_device_type 'Rigaku AFC12 (Right)'
_diffrn_measurement_method 'profile data from \w-scans'
_diffrn_measurement_specimen_support 'MiTeGen MicroMesh'
_diffrn_orient_matrix_type 'CrysAlisPro convention (1999,Acta A55,543-557)'
_diffrn_orient_matrix_UB_11 0.0184523000
_diffrn_orient_matrix_UB_12 -0.1006235000
_diffrn_orient_matrix_UB_13 0.0173884000
_diffrn_orient_matrix_UB_21 -0.0208655000
_diffrn_orient_matrix_UB_22 -0.0996206000
_diffrn_orient_matrix_UB_23 -0.0107665000
_diffrn_orient_matrix_UB_31 0.0069673000
_diffrn_orient_matrix_UB_32 -0.0320974000
_diffrn_orient_matrix_UB_33 -0.0210064000
_diffrn_radiation_collimation 0.3
_diffrn_radiation_monochromator 'Confocal mirrors, VHF Varimax'
_diffrn_radiation_probe x-ray
_diffrn_radiation_type MoK\a
_diffrn_radiation_wavelength 0.71073
_diffrn_reflns_av_R_equivalents 0.0493
_diffrn_reflns_av_unetI/netI 0.0469
_diffrn_reflns_Laue_measured_fraction_full 0.999
_diffrn_reflns_Laue_measured_fraction_max 0.964
_diffrn_reflns_limit_h_max 35
_diffrn_reflns_limit_h_min -36
_diffrn_reflns_limit_k_max 6
_diffrn_reflns_limit_k_min -6
_diffrn_reflns_limit_l_max 35
_diffrn_reflns_limit_l_min -35
_diffrn_reflns_number 28075
_diffrn_reflns_point_group_measured_fraction_full 0.999
_diffrn_reflns_point_group_measured_fraction_max 0.964
_diffrn_reflns_theta_full 26.000
_diffrn_reflns_theta_max 27.487
_diffrn_reflns_theta_min 2.178
_diffrn_source 'Rotating Anode'
_diffrn_source_current 55.0
_diffrn_source_power 2.475
_diffrn_source_target Mo
_diffrn_source_type 'Rotating Anode'
_diffrn_source_voltage 45.0
_exptl_absorpt_coefficient_mu 1.337
_exptl_absorpt_correction_T_max 1.00000
_exptl_absorpt_correction_T_min 0.77507
_exptl_absorpt_correction_type multi-scan
_exptl_absorpt_process_details
'CrysAlisPro 1.171.38.41 (Rigaku Oxford Diffraction, 2015) Empirical absorption correction using spherical harmonics, implemented in SCALE3 ABSPACK scaling algorithm.'
_exptl_crystal_colour orange
_exptl_crystal_colour_primary orange
_exptl_crystal_density_diffrn 1.574
_exptl_crystal_description needle
_exptl_crystal_F_000 1608
_exptl_crystal_size_max 0.15
_exptl_crystal_size_mid 0.025
_exptl_crystal_size_min 0.01
_refine_diff_density_max 1.510
_refine_diff_density_min -0.787
_refine_diff_density_rms 0.102
_refine_ls_extinction_method none
_refine_ls_goodness_of_fit_ref 1.097
_refine_ls_hydrogen_treatment constr
_refine_ls_matrix_type full
_refine_ls_number_parameters 612
_refine_ls_number_reflns 7601
_refine_ls_number_restraints 1347
_refine_ls_restrained_S_all 1.010
_refine_ls_R_factor_all 0.0850
_refine_ls_R_factor_gt 0.0621
_refine_ls_shift/su_max 0.000
_refine_ls_shift/su_mean 0.000
_refine_ls_structure_factor_coef Fsqd
_refine_ls_weighting_details 'w=1/[\s^2^(Fo^2^)+(0.0644P)^2^+10.6598P] where P=(Fo^2^+2Fc^2^)/3'
_refine_ls_weighting_scheme calc
_refine_ls_wR_factor_gt 0.1524
_refine_ls_wR_factor_ref 0.1622
_reflns_Friedel_coverage 0.000
_reflns_number_gt 5900
_reflns_number_total 7601
_reflns_threshold_expression 'I > 2\s(I)'
_cod_data_source_file c9dt01527b2.cif
_cod_data_source_block test1
_cod_depositor_comments 'Adding full bibliography for 7700601--7700615.cif.'
_cod_database_code 7700610
_chemical_oxdiff_formula (CuC13H9N1O2)(C7H6N2)
_shelx_space_group_comment
;
The symmetry employed for this shelxl refinement is uniquely defined
by the following loop, which should always be used as a source of
symmetry information in preference to the above space-group names.
They are only intended as comments.
;
_reflns_odcompleteness_completeness 99.82
_reflns_odcompleteness_iscentric 1
_reflns_odcompleteness_theta 27.42
_olex2_refinement_description
;
1. Twinned data refinement
 Scales: 0.9917(4) 0.0083(4)
2. Fixed Uiso
 At 1.2 times of:
  All C(H) groups, All N(H) groups
3. Uiso/Uaniso restraints and constraints
Cu1 \\sim O11 \\sim C12 \\sim C13 \\sim C14 \\sim C15 \\sim C16 \\sim C17 \\sim
N18 \\sim C19 \\sim C20 \\sim C21 \\sim C22 \\sim C23 \\sim C24 \\sim C25 \\sim
O26 \\sim Cu2 \\sim O31 \\sim C32 \\sim C33 \\sim C34 \\sim C35 \\sim C36 \\sim
C37 \\sim N38 \\sim C39 \\sim C40 \\sim C41 \\sim C42 \\sim C43 \\sim C44 \\sim
C45 \\sim O46: within 2A with sigma of 0.04 and sigma for terminal atoms of 0.08
Cu3 \\sim O51 \\sim C52 \\sim C53 \\sim C54 \\sim C55 \\sim C56 \\sim C57 \\sim
N58 \\sim C59 \\sim C60 \\sim C61 \\sim C62 \\sim C63 \\sim C64 \\sim C65 \\sim
O66 \\sim Cu4 \\sim O71 \\sim C72 \\sim C73 \\sim C74 \\sim C75 \\sim C76 \\sim
C77 \\sim N78 \\sim C79 \\sim C80 \\sim C81 \\sim C82 \\sim C83 \\sim C84 \\sim
C85 \\sim O86: within 2A with sigma of 0.04 and sigma for terminal atoms of 0.08
4. Rigid body (RIGU) restrains
 Cu1, O11, C12, C13, C14, C15, C16, C17, N18, C19, C20, C21, C22, C23, C24,
 C25, O26, Cu2, O31, C32, C33, C34, C35, C36, C37, N38, C39, C40, C41, C42, C43,
  C44, C45, O46
 with sigma for 1-2 distances of 0.004 and sigma for 1-3 distances of 0.004
 Cu3, O51, C52, C53, C54, C55, C56, C57, N58, C59, C60, C61, C62, C63, C64,
 C65, O66, Cu4, O71, C72, C73, C74, C75, C76, C77, N78, C79, C80, C81, C82, C83,
  C84, C85, O86
 with sigma for 1-2 distances of 0.004 and sigma for 1-3 distances of 0.004
5. Same fragment restrains
{Cu1, O11, C12, C13, C14, C15, C16, C17, N18, C19, C20, C21, C22, C23, C24,
C25, O26} sigma for 1-2: 0.01, 1-3: 0.02
as
{Cu2, O31, C32, C33, C34, C35, C36, C37, N38, C39, C40, C41, C42, C43, C44,
C45, O46}
{Cu3, O51, C52, C53, C54, C55, C56, C57, N58, C59, C60, C61, C62, C63, C64,
C65, O66} sigma for 1-2: 0.01, 1-3: 0.02
as
{Cu4, O71, C72, C73, C74, C75, C76, C77, N78, C79, C80, C81, C82, C83, C84,
C85, O86}
6. Others
 Sof(Cu2)=Sof(O31)=Sof(C32)=Sof(C33)=Sof(H33)=Sof(C34)=Sof(H34)=Sof(C35)=
 Sof(H35)=Sof(C36)=Sof(H36)=Sof(C37)=Sof(N38)=Sof(C39)=Sof(H39)=Sof(C40)=
 Sof(C41)=Sof(H41)=Sof(C42)=Sof(H42)=Sof(C43)=Sof(H43)=Sof(C44)=Sof(H44)=
 Sof(C45)=Sof(O46)=1-FVAR(1)
 Sof(Cu1)=Sof(O11)=Sof(C12)=Sof(C13)=Sof(H13)=Sof(C14)=Sof(H14)=Sof(C15)=
 Sof(H15)=Sof(C16)=Sof(H16)=Sof(C17)=Sof(N18)=Sof(C19)=Sof(H19)=Sof(C20)=
 Sof(C21)=Sof(H21)=Sof(C22)=Sof(H22)=Sof(C23)=Sof(H23)=Sof(C24)=Sof(H24)=
 Sof(C25)=Sof(O26)=FVAR(1)
 Sof(Cu4)=Sof(O71)=Sof(C72)=Sof(C73)=Sof(H73)=Sof(C74)=Sof(H74)=Sof(C75)=
 Sof(H75)=Sof(C76)=Sof(H76)=Sof(C77)=Sof(N78)=Sof(C79)=Sof(H79)=Sof(C80)=
 Sof(C81)=Sof(H81)=Sof(C82)=Sof(H82)=Sof(C83)=Sof(H83)=Sof(C84)=Sof(H84)=
 Sof(C85)=Sof(O86)=1-FVAR(2)
 Sof(Cu3)=Sof(O51)=Sof(C52)=Sof(C53)=Sof(H53)=Sof(C54)=Sof(H54)=Sof(C55)=
 Sof(H55)=Sof(C56)=Sof(H56)=Sof(C57)=Sof(N58)=Sof(C59)=Sof(H59)=Sof(C60)=
 Sof(C61)=Sof(H61)=Sof(C62)=Sof(H62)=Sof(C63)=Sof(H63)=Sof(C64)=Sof(H64)=
 Sof(C65)=Sof(O66)=FVAR(2)
 U11(Cu3)=Uiso(Cu4)=FVAR(3)
7.a Aromatic/amide H refined with riding coordinates:
 C13(H13), C14(H14), C15(H15), C16(H16), C19(H19), C21(H21), C22(H22),
 C23(H23), C24(H24), C33(H33), C34(H34), C35(H35), C36(H36), C39(H39), C41(H41),
  C42(H42), C43(H43), C44(H44), C102(H102), N103(H103), C105(H105), C106(H106),
 C107(H107), C108(H108), C53(H53), C54(H54), C55(H55), C56(H56), C59(H59),
 C61(H61), C62(H62), C63(H63), C64(H64), C73(H73), C74(H74), C75(H75), C76(H76),
  C79(H79), C81(H81), C82(H82), C83(H83), C84(H84), C112(H112), N113(H113),
 C115(H115), C116(H116), C117(H117), C118(H118)
;
_shelx_shelxl_version_number 2014/7
_olex2_submission_special_instructions 'No special instructions were received'
_oxdiff_exptl_absorpt_empirical_details
;
Empirical correction (ABSPACK) includes:
- Absorption correction using spherical harmonics
- Frame scaling
- Detector area scaling
;
_oxdiff_exptl_absorpt_empirical_full_max 2.972
_oxdiff_exptl_absorpt_empirical_full_min 0.337

loop_
_space_group_symop_operation_xyz
'x, y, z'
'-x, y+1/2, -z+1/2'
'-x, -y, -z'
'x, -y-1/2, z-1/2'

loop_
_atom_site_label
_atom_site_type_symbol
_atom_site_fract_x
_atom_site_fract_y
_atom_site_fract_z
_atom_site_U_iso_or_equiv
_atom_site_adp_type
_atom_site_occupancy
_atom_site_site_symmetry_order
_atom_site_calc_flag
_atom_site_refinement_flags_posn
_atom_site_refinement_flags_adp
_atom_site_refinement_flags_occupancy
_atom_site_disorder_assembly
_atom_site_disorder_group
Cu1 Cu 0.10719(7) 0.2853(4) 0.34900(7) 0.0167(3) Uani 0.775(6) 1 d D U P A 1
O11 O 0.05571(17) 0.5265(9) 0.35719(15) 0.0196(8) Uani 0.775(6) 1 d D U P A 1
C12 C 0.0628(3) 0.5207(17) 0.4094(2) 0.0182(13) Uani 0.775(6) 1 d D U P A 1
C13 C 0.0336(2) 0.6917(14) 0.4260(3) 0.0247(13) Uani 0.775(6) 1 d D U P A 1
H13 H 0.0085 0.8146 0.4012 0.030 Uiso 0.775(6) 1 calc R . P A 1
C14 C 0.0421(3) 0.6777(14) 0.4801(3) 0.0276(13) Uani 0.775(6) 1 d D U P A 1
H14 H 0.0233 0.7954 0.4916 0.033 Uiso 0.775(6) 1 calc R . P A 1
C15 C 0.0782(3) 0.4902(16) 0.5171(3) 0.0330(15) Uani 0.775(6) 1 d D U P A 1
H15 H 0.0832 0.4812 0.5530 0.040 Uiso 0.775(6) 1 calc R . P A 1
C16 C 0.1068(4) 0.3169(17) 0.5007(3) 0.0307(16) Uani 0.775(6) 1 d D U P A 1
H16 H 0.1308 0.1898 0.5253 0.037 Uiso 0.775(6) 1 calc R . P A 1
C17 C 0.0992(6) 0.334(3) 0.4465(3) 0.021(2) Uani 0.775(6) 1 d D U P A 1
N18 N 0.12728(16) 0.1750(9) 0.42433(17) 0.0185(10) Uani 0.775(6) 1 d D U P A 1
C19 C 0.1606(2) -0.0166(11) 0.4520(2) 0.0218(11) Uani 0.775(6) 1 d D U P A 1
H19 H 0.1660 -0.0513 0.4875 0.026 Uiso 0.775(6) 1 calc R . P A 1
C20 C 0.1900(3) -0.1806(14) 0.4320(3) 0.0207(13) Uani 0.775(6) 1 d D U P A 1
C21 C 0.2278(3) -0.3711(15) 0.4696(3) 0.0257(14) Uani 0.775(6) 1 d D U P A 1
H21 H 0.2329 -0.3815 0.5055 0.031 Uiso 0.775(6) 1 calc R . P A 1
C22 C 0.2570(3) -0.5409(16) 0.4534(3) 0.0294(17) Uani 0.775(6) 1 d D U P A 1
H22 H 0.2819 -0.6643 0.4783 0.035 Uiso 0.775(6) 1 calc R . P A 1
C23 C 0.2488(3) -0.5252(16) 0.3993(4) 0.0279(18) Uani 0.775(6) 1 d D U P A 1
H23 H 0.2681 -0.6412 0.3881 0.033 Uiso 0.775(6) 1 calc R . P A 1
C24 C 0.2135(4) -0.3445(18) 0.3630(3) 0.0274(16) Uani 0.775(6) 1 d D U P A 1
H24 H 0.2094 -0.3386 0.3274 0.033 Uiso 0.775(6) 1 calc R . P A 1
C25 C 0.1823(3) -0.1626(14) 0.3770(3) 0.0202(12) Uani 0.775(6) 1 d D U P A 1
O26 O 0.14875(15) 0.0052(8) 0.33910(17) 0.0208(8) Uani 0.775(6) 1 d D U P A 1
Cu2 Cu 0.1155(2) 0.2333(12) 0.3413(2) 0.0127(9) Uani 0.225(6) 1 d D U P A 2
O31 O 0.1556(5) -0.036(2) 0.3237(4) 0.017(3) Uiso 0.225(6) 1 d D U P A 2
C32 C 0.1861(11) -0.198(5) 0.3673(7) 0.019(6) Uiso 0.225(6) 1 d D U P A 2
C33 C 0.2195(13) -0.404(6) 0.3654(9) 0.026(7) Uiso 0.225(6) 1 d D U P A 2
H33 H 0.2195 -0.4442 0.3324 0.032 Uiso 0.225(6) 1 calc R . P A 2
C34 C 0.2529(10) -0.547(5) 0.4132(8) 0.008(5) Uiso 0.225(6) 1 d D U P A 2
H34 H 0.2751 -0.6846 0.4116 0.010 Uiso 0.225(6) 1 calc R . P A 2
C35 C 0.2539(9) -0.491(5) 0.4630(7) 0.013(5) Uiso 0.225(6) 1 d D U P A 2
H35 H 0.2783 -0.5807 0.4950 0.015 Uiso 0.225(6) 1 calc R . P A 2
C36 C 0.2183(8) -0.301(4) 0.4645(7) 0.014(5) Uiso 0.225(6) 1 d D U P A 2
H36 H 0.2168 -0.2697 0.4971 0.017 Uiso 0.225(6) 1 calc R . P A 2
C37 C 0.1845(9) -0.156(4) 0.4164(6) 0.014(5) Uiso 0.225(6) 1 d D U P A 2
N38 N 0.1484(5) 0.058(2) 0.4140(4) 0.015(3) Uiso 0.225(6) 1 d D U P A 2
C39 C 0.1388(6) 0.117(3) 0.4540(5) 0.021(4) Uiso 0.225(6) 1 d D U P A 2
H39 H 0.1558 0.0102 0.4858 0.025 Uiso 0.225(6) 1 calc R . P A 2
C40 C 0.1040(18) 0.332(9) 0.4539(9) 0.013(6) Uiso 0.225(6) 1 d D U P A 2
C41 C 0.1012(11) 0.382(5) 0.5034(7) 0.025(6) Uiso 0.225(6) 1 d D U P A 2
H41 H 0.1237 0.2847 0.5351 0.030 Uiso 0.225(6) 1 calc R . P A 2
C42 C 0.0659(9) 0.572(5) 0.5057(8) 0.028(6) Uiso 0.225(6) 1 d D U P A 2
H42 H 0.0636 0.5982 0.5380 0.034 Uiso 0.225(6) 1 calc R . P A 2
C43 C 0.0338(7) 0.723(4) 0.4584(8) 0.019(4) Uiso 0.225(6) 1 d D U P A 2
H43 H 0.0103 0.8538 0.4595 0.023 Uiso 0.225(6) 1 calc R . P A 2
C44 C 0.0361(9) 0.684(4) 0.4109(8) 0.020(5) Uiso 0.225(6) 1 d D U P A 2
H44 H 0.0147 0.7936 0.3806 0.024 Uiso 0.225(6) 1 calc R . P A 2
C45 C 0.0696(11) 0.483(5) 0.4053(7) 0.015(6) Uiso 0.225(6) 1 d D U P A 2
O46 O 0.0676(5) 0.449(3) 0.3570(5) 0.014(3) Uiso 0.225(6) 1 d D U P A 2
N101 N 0.08536(13) 0.4428(7) 0.27353(14) 0.0216(7) Uani 1 1 d . . . . .
C102 C 0.04787(15) 0.6367(9) 0.25430(16) 0.0207(8) Uani 1 1 d . . . . .
H102 H 0.0294 0.6955 0.2730 0.025 Uiso 1 1 calc R . . . .
N103 N 0.03897(14) 0.7399(7) 0.20583(14) 0.0224(7) Uani 1 1 d . . . . .
H103 H 0.0157 0.8640 0.1870 0.027 Uiso 1 1 calc R . . . .
C104 C 0.07444(16) 0.6087(9) 0.19144(17) 0.0226(8) Uani 1 1 d . . . . .
C105 C 0.08318(18) 0.6417(10) 0.14581(19) 0.0301(10) Uani 1 1 d . . . . .
H105 H 0.0636 0.7674 0.1180 0.036 Uiso 1 1 calc R . . . .
C106 C 0.1222(2) 0.4783(11) 0.1443(2) 0.0406(13) Uani 1 1 d . . . . .
H106 H 0.1295 0.4933 0.1147 0.049 Uiso 1 1 calc R . . . .
C107 C 0.1517(2) 0.2882(11) 0.1867(2) 0.0403(13) Uani 1 1 d . . . . .
H107 H 0.1778 0.1810 0.1842 0.048 Uiso 1 1 calc R . . . .
C108 C 0.14306(19) 0.2558(10) 0.2317(2) 0.0337(11) Uani 1 1 d . . . . .
H108 H 0.1627 0.1297 0.2594 0.040 Uiso 1 1 calc R . . . .
C109 C 0.10341(16) 0.4217(9) 0.23386(17) 0.0231(9) Uani 1 1 d . . . . .
Cu3 Cu 0.41812(6) 0.7804(3) 0.28814(7) 0.0215(2) Uani 0.852(6) 1 d D U P B 1
O51 O 0.39701(16) 1.0191(13) 0.2236(2) 0.0242(10) Uani 0.852(6) 1 d D U P B 1
C52 C 0.3439(3) 1.007(2) 0.1895(4) 0.0238(15) Uani 0.852(6) 1 d D U P B 1
C53 C 0.3189(3) 1.1740(13) 0.1424(2) 0.0287(12) Uani 0.852(6) 1 d D U P B 1
H53 H 0.3392 1.2979 0.1341 0.034 Uiso 0.852(6) 1 calc R . P B 1
C54 C 0.2634(3) 1.1515(15) 0.1081(2) 0.0353(14) Uani 0.852(6) 1 d D U P B 1
H54 H 0.2466 1.2614 0.0769 0.042 Uiso 0.852(6) 1 calc R . P B 1
C55 C 0.2326(2) 0.9675(15) 0.1200(2) 0.0379(14) Uani 0.852(6) 1 d D U P B 1
H55 H 0.1956 0.9550 0.0965 0.045 Uiso 0.852(6) 1 calc R . P B 1
C56 C 0.2566(2) 0.8020(14) 0.1665(2) 0.0341(13) Uani 0.852(6) 1 d D U P B 1
H56 H 0.2357 0.6792 0.1742 0.041 Uiso 0.852(6) 1 calc R . P B 1
C57 C 0.3119(3) 0.8209(17) 0.2015(3) 0.0284(13) Uani 0.852(6) 1 d D U P B 1
N58 N 0.34258(16) 0.6653(9) 0.25046(17) 0.0235(9) Uani 0.852(6) 1 d D U P B 1
C59 C 0.3217(2) 0.4713(11) 0.2661(2) 0.0289(12) Uani 0.852(6) 1 d D U P B 1
H59 H 0.2852 0.4332 0.2438 0.035 Uiso 0.852(6) 1 calc R . P B 1
C60 C 0.3500(2) 0.3124(16) 0.3142(3) 0.0291(12) Uani 0.852(6) 1 d D U P B 1
C61 C 0.3198(2) 0.1139(14) 0.3274(3) 0.0346(13) Uani 0.852(6) 1 d D U P B 1
H61 H 0.2828 0.0980 0.3042 0.042 Uiso 0.852(6) 1 calc R . P B 1
C62 C 0.3437(3) -0.0510(12) 0.3726(3) 0.0350(14) Uani 0.852(6) 1 d D U P B 1
H62 H 0.3232 -0.1775 0.3801 0.042 Uiso 0.852(6) 1 calc R . P B 1
C63 C 0.3992(3) -0.0278(12) 0.4076(3) 0.0352(13) Uani 0.852(6) 1 d D U P B 1
H63 H 0.4157 -0.1397 0.4386 0.042 Uiso 0.852(6) 1 calc R . P B 1
C64 C 0.4299(3) 0.1584(15) 0.3969(3) 0.0341(13) Uani 0.852(6) 1 d D U P B 1
H64 H 0.4669 0.1675 0.4209 0.041 Uiso 0.852(6) 1 calc R . P B 1
C65 C 0.4070(3) 0.338(2) 0.3505(5) 0.0262(16) Uani 0.852(6) 1 d D U P B 1
O66 O 0.4384(2) 0.5053(11) 0.3430(2) 0.0256(9) Uani 0.852(6) 1 d D U P B 1
Cu4 Cu 0.4230(4) 0.748(2) 0.2974(4) 0.0216(4) Uiso 0.148(6) 1 d D U P B 2
O71 O 0.4472(8) 0.480(6) 0.3574(11) 0.029(8) Uiso 0.148(6) 1 d D U P B 2
C72 C 0.4074(11) 0.313(15) 0.352(3) 0.033(9) Uiso 0.148(6) 1 d D U P B 2
C73 C 0.4157(11) 0.116(9) 0.3922(16) 0.041(10) Uiso 0.148(6) 1 d D U P B 2
H73 H 0.4500 0.0890 0.4220 0.049 Uiso 0.148(6) 1 calc R . P B 2
C74 C 0.3721(12) -0.038(7) 0.3873(14) 0.034(8) Uiso 0.148(6) 1 d D U P B 2
H74 H 0.3778 -0.1817 0.4118 0.041 Uiso 0.148(6) 1 calc R . P B 2
C75 C 0.3202(11) 0.020(7) 0.3461(14) 0.044(9) Uiso 0.148(6) 1 d D U P B 2
H75 H 0.2910 -0.0747 0.3452 0.053 Uiso 0.148(6) 1 calc R . P B 2
C76 C 0.3110(8) 0.216(6) 0.3062(12) 0.038(7) Uiso 0.148(6) 1 d D U P B 2
H76 H 0.2760 0.2489 0.2781 0.045 Uiso 0.148(6) 1 calc R . P B 2
C77 C 0.3542(8) 0.365(9) 0.3084(16) 0.034(9) Uiso 0.148(6) 1 d D U P B 2
N78 N 0.3521(5) 0.579(4) 0.2721(7) 0.023(5) Uiso 0.148(6) 1 d D U P B 2
C79 C 0.3085(6) 0.641(4) 0.2277(7) 0.019(5) Uiso 0.148(6) 1 d D U P B 2
H79 H 0.2776 0.5390 0.2200 0.023 Uiso 0.148(6) 1 calc R . P B 2
C80 C 0.3033(9) 0.848(10) 0.1900(17) 0.030(9) Uiso 0.148(6) 1 d D U P B 2
C81 C 0.2503(7) 0.902(6) 0.1445(10) 0.026(6) Uiso 0.148(6) 1 d D U P B 2
H81 H 0.2212 0.7963 0.1405 0.031 Uiso 0.148(6) 1 calc R . P B 2
C82 C 0.2420(9) 1.105(7) 0.1074(11) 0.032(7) Uiso 0.148(6) 1 d D U P B 2
H82 H 0.2071 1.1537 0.0813 0.038 Uiso 0.148(6) 1 calc R . P B 2
C83 C 0.2867(10) 1.239(6) 0.1091(10) 0.030(7) Uiso 0.148(6) 1 d D U P B 2
H83 H 0.2816 1.3645 0.0816 0.036 Uiso 0.148(6) 1 calc R . P B 2
C84 C 0.3381(9) 1.188(7) 0.1507(12) 0.032(8) Uiso 0.148(6) 1 d D U P B 2
H84 H 0.3672 1.2741 0.1496 0.039 Uiso 0.148(6) 1 calc R . P B 2
C85 C 0.3486(10) 1.008(14) 0.196(2) 0.029(9) Uiso 0.148(6) 1 d D U P B 2
O86 O 0.3983(8) 0.967(7) 0.2327(10) 0.017(7) Uiso 0.148(6) 1 d D U P B 2
N111 N 0.49230(13) 0.9427(7) 0.32362(14) 0.0229(7) Uani 1 1 d . . . . .
C112 C 0.50507(17) 1.1362(10) 0.29752(18) 0.0260(9) Uani 1 1 d . . . . .
H112 H 0.4824 1.1884 0.2612 0.031 Uiso 1 1 calc R . . . .
N113 N 0.55375(14) 1.2474(8) 0.32894(15) 0.0266(8) Uani 1 1 d . . . . .
H113 H 0.5687 1.3738 0.3190 0.032 Uiso 1 1 calc R . . . .
C114 C 0.57575(17) 1.1232(9) 0.38017(18) 0.0259(9) Uani 1 1 d . . . . .
C115 C 0.62301(18) 1.1737(10) 0.4274(2) 0.0326(11) Uani 1 1 d . . . . .
H115 H 0.6475 1.3055 0.4286 0.039 Uiso 1 1 calc R . . . .
C116 C 0.63264(19) 1.0153(10) 0.47403(19) 0.0342(11) Uani 1 1 d . . . . .
H116 H 0.6642 1.0424 0.5071 0.041 Uiso 1 1 calc R . . . .
C117 C 0.5951(2) 0.8168(11) 0.4711(2) 0.0357(11) Uani 1 1 d . . . . .
H117 H 0.6026 0.7123 0.5022 0.043 Uiso 1 1 calc R . . . .
C118 C 0.54730(19) 0.7730(9) 0.42322(19) 0.0290(10) Uani 1 1 d . . . . .
H118 H 0.5226 0.6427 0.4220 0.035 Uiso 1 1 calc R . . . .
C119 C 0.53700(17) 0.9287(9) 0.37685(17) 0.0247(9) Uani 1 1 d . . . . .

loop_
_atom_site_aniso_label
_atom_site_aniso_U_11
_atom_site_aniso_U_22
_atom_site_aniso_U_33
_atom_site_aniso_U_23
_atom_site_aniso_U_13
_atom_site_aniso_U_12
Cu1 0.0150(5) 0.0151(6) 0.0189(5) -0.0011(4) 0.0071(3) 0.0010(4)
O11 0.0188(19) 0.024(2) 0.0166(18) -0.0003(15) 0.0087(15) 0.0086(17)
C12 0.015(3) 0.023(3) 0.016(2) -0.008(2) 0.007(2) -0.004(2)
C13 0.024(3) 0.029(3) 0.022(3) -0.002(2) 0.012(2) 0.007(2)
C14 0.038(3) 0.027(3) 0.020(3) -0.005(2) 0.016(2) 0.006(3)
C15 0.047(4) 0.036(4) 0.019(3) 0.000(3) 0.017(3) 0.014(3)
C16 0.041(4) 0.028(4) 0.018(3) -0.005(2) 0.009(2) 0.011(3)
C17 0.020(4) 0.020(3) 0.018(3) -0.006(3) 0.007(3) -0.001(2)
N18 0.0170(19) 0.015(2) 0.022(2) -0.0015(17) 0.0078(16) -0.0026(16)
C19 0.020(2) 0.021(2) 0.022(2) -0.001(2) 0.0088(19) -0.0031(19)
C20 0.018(3) 0.012(3) 0.030(3) -0.002(2) 0.010(3) -0.0033(19)
C21 0.023(3) 0.016(3) 0.033(3) 0.001(2) 0.008(2) 0.002(2)
C22 0.022(3) 0.017(3) 0.045(4) -0.001(3) 0.012(3) 0.002(2)
C23 0.024(3) 0.013(3) 0.046(4) -0.002(3) 0.015(3) 0.000(2)
C24 0.023(3) 0.018(4) 0.039(3) -0.005(2) 0.013(2) -0.002(2)
C25 0.015(2) 0.011(3) 0.032(3) -0.005(2) 0.010(2) -0.0030(18)
O26 0.0224(18) 0.0174(19) 0.026(2) -0.0015(16) 0.0147(16) 0.0034(14)
Cu2 0.0122(17) 0.012(2) 0.0139(16) 0.0019(13) 0.0059(10) 0.0024(12)
N101 0.0195(16) 0.0199(18) 0.0230(17) -0.0004(15) 0.0082(13) -0.0022(14)
C102 0.0186(18) 0.021(2) 0.0195(19) 0.0025(17) 0.0065(15) -0.0011(16)
N103 0.0210(16) 0.0212(18) 0.0209(16) 0.0037(15) 0.0065(13) 0.0004(14)
C104 0.0239(19) 0.022(2) 0.024(2) -0.0035(17) 0.0130(17) -0.0104(17)
C105 0.032(2) 0.029(2) 0.032(2) -0.002(2) 0.0177(19) -0.013(2)
C106 0.047(3) 0.046(3) 0.042(3) -0.018(3) 0.032(2) -0.026(3)
C107 0.040(3) 0.035(3) 0.061(3) -0.018(3) 0.036(3) -0.011(2)
C108 0.027(2) 0.029(3) 0.047(3) -0.007(2) 0.020(2) -0.0047(19)
C109 0.0213(19) 0.022(2) 0.027(2) -0.0043(18) 0.0131(17) -0.0060(17)
Cu3 0.0216(4) 0.0229(6) 0.0219(6) -0.0004(4) 0.0118(4) -0.0005(4)
O51 0.0208(19) 0.027(3) 0.024(2) 0.0039(18) 0.0105(15) 0.0026(15)
C52 0.022(2) 0.024(3) 0.027(3) -0.006(2) 0.0127(18) 0.005(2)
C53 0.026(3) 0.034(3) 0.026(3) 0.000(2) 0.012(2) 0.006(2)
C54 0.026(3) 0.046(3) 0.029(3) 0.003(2) 0.009(2) 0.009(3)
C55 0.022(2) 0.052(4) 0.033(3) -0.004(3) 0.008(2) 0.003(2)
C56 0.023(2) 0.043(3) 0.034(3) -0.004(3) 0.011(2) -0.001(2)
C57 0.024(2) 0.031(3) 0.031(3) -0.007(2) 0.014(2) 0.000(2)
N58 0.022(2) 0.026(2) 0.026(2) -0.0095(18) 0.0136(17) -0.0032(16)
C59 0.025(2) 0.031(3) 0.035(3) -0.011(2) 0.018(2) -0.006(2)
C60 0.034(3) 0.027(3) 0.035(3) -0.010(2) 0.024(2) -0.005(2)
C61 0.042(3) 0.032(3) 0.042(3) -0.008(3) 0.029(2) -0.006(2)
C62 0.052(4) 0.027(3) 0.044(3) -0.004(2) 0.037(3) -0.002(3)
C63 0.055(4) 0.025(3) 0.044(3) 0.001(2) 0.039(3) 0.001(2)
C64 0.043(3) 0.027(3) 0.045(3) 0.006(3) 0.031(3) 0.004(3)
C65 0.037(3) 0.017(3) 0.035(3) -0.002(2) 0.026(2) 0.0001(19)
O66 0.029(2) 0.024(2) 0.025(2) 0.0022(19) 0.0141(17) -0.0034(17)
N111 0.0230(17) 0.0236(18) 0.0231(17) -0.0016(15) 0.0119(14) -0.0006(14)
C112 0.026(2) 0.030(2) 0.024(2) -0.0024(19) 0.0133(18) -0.0028(18)
N113 0.0239(17) 0.028(2) 0.0286(19) -0.0015(16) 0.0133(15) -0.0057(15)
C114 0.027(2) 0.026(2) 0.027(2) 0.0002(19) 0.0150(18) 0.0030(18)
C115 0.029(2) 0.022(2) 0.054(3) -0.014(2) 0.025(2) -0.0088(18)
C116 0.035(2) 0.035(3) 0.024(2) -0.003(2) 0.0068(19) 0.005(2)
C117 0.040(3) 0.032(3) 0.028(2) 0.004(2) 0.010(2) 0.008(2)
C118 0.034(2) 0.022(2) 0.033(2) 0.0043(19) 0.017(2) 0.0039(18)
C119 0.026(2) 0.026(2) 0.023(2) -0.0009(18) 0.0122(17) 0.0008(18)

loop_
_atom_type_symbol
_atom_type_description
_atom_type_scat_dispersion_real
_atom_type_scat_dispersion_imag
_atom_type_scat_source
C C 0.0033 0.0016 'International Tables Vol C Tables 4.2.6.8 and 6.1.1.4'
H H 0.0000 0.0000 'International Tables Vol C Tables 4.2.6.8 and 6.1.1.4'
Cu Cu 0.3201 1.2651 'International Tables Vol C Tables 4.2.6.8 and 6.1.1.4'
N N 0.0061 0.0033 'International Tables Vol C Tables 4.2.6.8 and 6.1.1.4'
O O 0.0106 0.0060 'International Tables Vol C Tables 4.2.6.8 and 6.1.1.4'

loop_
_geom_angle_atom_site_label_1
_geom_angle_atom_site_label_2
_geom_angle_atom_site_label_3
_geom_angle
O11 Cu1 N101 90.45(16)
N18 Cu1 O11 84.35(17)
N18 Cu1 N101 173.50(19)
O26 Cu1 O11 170.6(2)
O26 Cu1 N18 93.74(18)
O26 Cu1 N101 92.01(16)
C12 O11 Cu1 111.4(4)
O11 C12 C13 121.6(6)
O11 C12 C17 118.6(7)
C17 C12 C13 119.7(6)
C12 C13 H13 120.2
C14 C13 C12 119.5(6)
C14 C13 H13 120.2
C13 C14 H14 119.6
C15 C14 C13 120.7(5)
C15 C14 H14 119.6
C14 C15 H15 119.9
C16 C15 C14 120.1(6)
C16 C15 H15 119.9
C15 C16 H16 120.3
C15 C16 C17 119.4(7)
C17 C16 H16 120.3
C12 C17 C16 120.5(7)
C12 C17 N18 114.0(7)
C16 C17 N18 125.6(7)
C17 N18 Cu1 111.2(4)
C19 N18 Cu1 126.4(4)
C19 N18 C17 122.4(5)
N18 C19 H19 117.6
N18 C19 C20 124.7(5)
C20 C19 H19 117.6
C21 C20 C19 117.0(7)
C21 C20 C25 119.9(6)
C25 C20 C19 123.1(6)
C20 C21 H21 119.6
C22 C21 C20 120.8(6)
C22 C21 H21 119.6
C21 C22 H22 120.4
C21 C22 C23 119.1(6)
C23 C22 H22 120.4
C22 C23 H23 119.4
C24 C23 C22 121.1(7)
C24 C23 H23 119.4
C23 C24 H24 118.7
C23 C24 C25 122.6(7)
C25 C24 H24 118.7
C24 C25 C20 116.4(5)
O26 C25 C20 125.0(6)
O26 C25 C24 118.6(7)
C25 O26 Cu1 126.6(4)
O31 Cu2 N38 84.8(4)
O46 Cu2 O31 170.1(7)
O46 Cu2 N38 93.0(5)
O46 Cu2 N101 83.9(4)
N101 Cu2 O31 99.2(4)
N101 Cu2 N38 173.9(5)
C32 O31 Cu2 112.0(8)
O31 C32 C33 123.0(11)
O31 C32 C37 118.4(10)
C37 C32 C33 118.6(11)
C32 C33 H33 120.2
C34 C33 C32 119.6(13)
C34 C33 H33 120.2
C33 C34 H34 119.2
C35 C34 C33 121.5(13)
C35 C34 H34 119.2
C34 C35 H35 120.4
C36 C35 C34 119.3(12)
C36 C35 H35 120.4
C35 C36 H36 120.4
C35 C36 C37 119.3(12)
C37 C36 H36 120.4
C32 C37 C36 121.4(11)
C32 C37 N38 114.3(10)
C36 C37 N38 124.2(11)
C37 N38 Cu2 110.3(7)
C39 N38 Cu2 126.2(8)
C39 N38 C37 123.5(9)
N38 C39 H39 117.3
N38 C39 C40 125.4(11)
C40 C39 H39 117.3
C41 C40 C39 118.1(12)
C41 C40 C45 119.1(11)
C45 C40 C39 122.6(11)
C40 C41 H41 119.1
C42 C41 C40 121.8(13)
C42 C41 H41 119.1
C41 C42 H42 120.9
C41 C42 C43 118.3(12)
C43 C42 H42 120.9
C42 C43 H43 119.2
C44 C43 C42 121.5(13)
C44 C43 H43 119.2
C43 C44 H44 118.7
C43 C44 C45 122.7(13)
C45 C44 H44 118.7
C44 C45 C40 116.5(10)
O46 C45 C40 124.5(11)
O46 C45 C44 119.0(12)
C45 O46 Cu2 127.0(9)
C102 N101 Cu1 118.7(3)
C102 N101 Cu2 131.7(3)
C102 N101 C109 104.6(3)
C109 N101 Cu1 136.4(3)
C109 N101 Cu2 123.6(3)
N101 C102 H102 123.0
N101 C102 N103 114.0(4)
N103 C102 H102 123.0
C102 N103 H103 126.6
C102 N103 C104 106.9(3)
C104 N103 H103 126.6
N103 C104 C105 131.1(4)
N103 C104 C109 106.0(3)
C105 C104 C109 123.0(4)
C104 C105 H105 121.9
C106 C105 C104 116.3(5)
C106 C105 H105 121.9
C105 C106 H106 119.3
C105 C106 C107 121.4(4)
C107 C106 H106 119.3
C106 C107 H107 118.8
C108 C107 C106 122.3(5)
C108 C107 H107 118.8
C107 C108 H108 121.6
C107 C108 C109 116.9(5)
C109 C108 H108 121.6
C104 C109 N101 108.5(4)
C104 C109 C108 120.2(4)
C108 C109 N101 131.3(4)
O51 Cu3 N111 90.20(16)
N58 Cu3 O51 84.56(19)
N58 Cu3 N111 173.3(2)
O66 Cu3 O51 170.9(3)
O66 Cu3 N58 93.41(19)
O66 Cu3 N111 92.42(17)
C52 O51 Cu3 111.5(4)
O51 C52 C53 121.8(6)
O51 C52 C57 119.0(6)
C53 C52 C57 119.3(6)
C52 C53 H53 120.4
C54 C53 C52 119.3(6)
C54 C53 H53 120.4
C53 C54 H54 119.5
C55 C54 C53 120.9(6)
C55 C54 H54 119.5
C54 C55 H55 119.6
C56 C55 C54 120.7(5)
C56 C55 H55 119.6
C55 C56 H56 120.2
C55 C56 C57 119.5(6)
C57 C56 H56 120.2
C52 C57 N58 113.2(5)
C56 C57 C52 120.3(7)
C56 C57 N58 126.5(6)
C57 N58 Cu3 111.5(3)
C59 N58 Cu3 125.9(4)
C59 N58 C57 122.7(4)
N58 C59 H59 117.4
N58 C59 C60 125.1(5)
C60 C59 H59 117.4
C59 C60 C61 118.1(5)
C59 C60 C65 123.4(6)
C65 C60 C61 118.5(6)
C60 C61 H61 118.8
C62 C61 C60 122.4(6)
C62 C61 H61 118.8
C61 C62 H62 120.5
C61 C62 C63 119.1(6)
C63 C62 H62 120.5
C62 C63 H63 119.5
C64 C63 C62 121.0(6)
C64 C63 H63 119.5
C63 C64 H64 118.8
C63 C64 C65 122.3(7)
C65 C64 H64 118.8
C64 C65 C60 116.7(6)
O66 C65 C60 124.4(6)
O66 C65 C64 118.8(6)
C65 O66 Cu3 127.4(5)
O71 Cu4 N111 97.3(6)
N78 Cu4 O71 84.7(5)
N78 Cu4 N111 175.9(10)
O86 Cu4 O71 172.3(18)
O86 Cu4 N78 92.6(6)
O86 Cu4 N111 85.9(7)
C72 O71 Cu4 112.0(9)
O71 C72 C73 120.9(16)
O71 C72 C77 118.6(13)
C73 C72 C77 119.8(13)
C72 C73 H73 120.4
C74 C73 C72 119.2(13)
C74 C73 H73 120.4
C73 C74 H74 119.8
C75 C74 C73 120.3(13)
C75 C74 H74 119.8
C74 C75 H75 119.4
C74 C75 C76 121.1(13)
C76 C75 H75 119.4
C75 C76 H76 120.2
C75 C76 C77 119.7(13)
C77 C76 H76 120.2
C72 C77 N78 113.2(10)
C76 C77 C72 119.6(12)
C76 C77 N78 127.2(13)
C77 N78 Cu4 111.3(8)
C79 N78 Cu4 126.1(9)
C79 N78 C77 122.6(11)
N78 C79 H79 117.1
N78 C79 C80 125.8(12)
C80 C79 H79 117.1
C79 C80 C81 118.4(12)
C79 C80 C85 122.3(12)
C85 C80 C81 119.3(11)
C80 C81 H81 119.2
C82 C81 C80 121.7(13)
C82 C81 H81 119.2
C81 C82 H82 120.6
C81 C82 C83 118.9(13)
C83 C82 H82 120.6
C82 C83 H83 119.5
C84 C83 C82 121.1(13)
C84 C83 H83 119.5
C83 C84 H84 118.8
C83 C84 C85 122.4(13)
C85 C84 H84 118.8
C84 C85 C80 115.6(13)
O86 C85 C80 124.5(16)
O86 C85 C84 118.8(16)
C85 O86 Cu4 127.2(12)
C112 N111 Cu3 120.1(3)
C112 N111 Cu4 128.0(4)
C112 N111 C119 105.0(3)
C119 N111 Cu3 134.2(3)
C119 N111 Cu4 126.6(4)
N111 C112 H112 123.4
N111 C112 N113 113.1(4)
N113 C112 H112 123.4
C112 N113 H113 126.1
C112 N113 C114 107.8(4)
C114 N113 H113 126.1
N113 C114 C119 105.7(4)
C115 C114 N113 130.6(4)
C115 C114 C119 123.5(4)
C114 C115 H115 121.8
C114 C115 C116 116.4(4)
C116 C115 H115 121.8
C115 C116 H116 119.6
C117 C116 C115 120.7(4)
C117 C116 H116 119.6
C116 C117 H117 119.2
C118 C117 C116 121.7(5)
C118 C117 H117 119.2
C117 C118 H118 120.8
C117 C118 C119 118.3(4)
C119 C118 H118 120.8
N111 C119 C114 108.3(4)
C118 C119 N111 132.4(4)
C118 C119 C114 119.2(4)

loop_
_geom_bond_atom_site_label_1
_geom_bond_atom_site_label_2
_geom_bond_distance
Cu1 O11 1.958(4)
Cu1 N18 1.946(5)
Cu1 O26 1.899(4)
Cu1 N101 2.016(4)
O11 C12 1.352(7)
C12 C13 1.391(9)
C12 C17 1.388(9)
C13 H13 0.9300
C13 C14 1.390(9)
C14 H14 0.9300
C14 C15 1.386(9)
C15 H15 0.9300
C15 C16 1.380(9)
C16 H16 0.9300
C16 C17 1.403(9)
C17 N18 1.432(8)
N18 C19 1.286(6)
C19 H19 0.9300
C19 C20 1.434(8)
C20 C21 1.420(10)
C20 C25 1.425(10)
C21 H21 0.9300
C21 C22 1.379(10)
C22 H22 0.9300
C22 C23 1.395(11)
C23 H23 0.9300
C23 C24 1.349(11)
C24 H24 0.9300
C24 C25 1.423(10)
C25 O26 1.308(7)
Cu2 O31 1.937(8)
Cu2 N38 1.955(8)
Cu2 O46 1.911(8)
Cu2 N101 1.934(6)
O31 C32 1.351(11)
C32 C33 1.389(13)
C32 C37 1.389(12)
C33 H33 0.9300
C33 C34 1.388(12)
C34 H34 0.9300
C34 C35 1.383(12)
C35 H35 0.9300
C35 C36 1.378(12)
C36 H36 0.9300
C36 C37 1.400(12)
C37 N38 1.435(11)
N38 C39 1.283(9)
C39 H39 0.9300
C39 C40 1.435(12)
C40 C41 1.422(13)
C40 C45 1.425(13)
C41 H41 0.9300
C41 C42 1.378(13)
C42 H42 0.9300
C42 C43 1.392(14)
C43 H43 0.9300
C43 C44 1.350(13)
C44 H44 0.9300
C44 C45 1.419(13)
C45 O46 1.312(11)
N101 C102 1.325(5)
N101 C109 1.407(5)
C102 H102 0.9300
C102 N103 1.333(5)
N103 H103 0.8600
N103 C104 1.390(5)
C104 C105 1.397(6)
C104 C109 1.399(6)
C105 H105 0.9300
C105 C106 1.372(7)
C106 H106 0.9300
C106 C107 1.410(8)
C107 H107 0.9300
C107 C108 1.378(7)
C108 H108 0.9300
C108 C109 1.400(6)
Cu3 O51 1.965(5)
Cu3 N58 1.949(4)
Cu3 O66 1.893(5)
Cu3 N111 1.997(4)
O51 C52 1.333(7)
C52 C53 1.405(8)
C52 C57 1.423(8)
C53 H53 0.9300
C53 C54 1.389(8)
C54 H54 0.9300
C54 C55 1.388(9)
C55 H55 0.9300
C55 C56 1.387(9)
C56 H56 0.9300
C56 C57 1.388(8)
C57 N58 1.426(9)
N58 C59 1.289(6)
C59 H59 0.9300
C59 C60 1.409(9)
C60 C61 1.441(9)
C60 C65 1.435(8)
C61 H61 0.9300
C61 C62 1.361(9)
C62 H62 0.9300
C62 C63 1.394(9)
C63 H63 0.9300
C63 C64 1.377(8)
C64 H64 0.9300
C64 C65 1.425(8)
C65 O66 1.289(7)
Cu4 O71 1.954(10)
Cu4 N78 1.953(9)
Cu4 O86 1.902(10)
Cu4 N111 1.970(10)
O71 C72 1.332(12)
C72 C73 1.405(12)
C72 C77 1.424(12)
C73 H73 0.9300
C73 C74 1.388(13)
C74 H74 0.9300
C74 C75 1.387(13)
C75 H75 0.9300
C75 C76 1.388(13)
C76 H76 0.9300
C76 C77 1.389(12)
C77 N78 1.427(12)
N78 C79 1.289(10)
C79 H79 0.9300
C79 C80 1.407(12)
C80 C81 1.442(13)
C80 C85 1.439(12)
C81 H81 0.9300
C81 C82 1.360(13)
C82 H82 0.9300
C82 C83 1.396(13)
C83 H83 0.9300
C83 C84 1.374(12)
C84 H84 0.9300
C84 C85 1.429(13)
C85 O86 1.293(12)
N111 C112 1.334(6)
N111 C119 1.406(5)
C112 H112 0.9300
C112 N113 1.337(5)
N113 H113 0.8600
N113 C114 1.381(6)
C114 C115 1.368(6)
C114 C119 1.414(6)
C115 H115 0.9300
C115 C116 1.410(7)
C116 H116 0.9300
C116 C117 1.406(7)
C117 H117 0.9300
C117 C118 1.378(7)
C118 H118 0.9300
C118 C119 1.392(6)

loop_
_geom_torsion_atom_site_label_1
_geom_torsion_atom_site_label_2
_geom_torsion_atom_site_label_3
_geom_torsion_atom_site_label_4
_geom_torsion
Cu1 O11 C12 C13 175.0(6)
Cu1 O11 C12 C17 -6.5(12)
Cu1 N18 C19 C20 1.5(8)
Cu1 N101 C102 N103 175.7(3)
Cu1 N101 C109 C104 -173.5(3)
Cu1 N101 C109 C108 5.9(7)
O11 C12 C13 C14 179.8(7)
O11 C12 C17 C16 -178.4(11)
O11 C12 C17 N18 2.7(18)
C12 C13 C14 C15 -1.7(11)
C12 C17 N18 Cu1 2.6(15)
C12 C17 N18 C19 -176.6(9)
C13 C12 C17 C16 0(2)
C13 C12 C17 N18 -178.8(9)
C13 C14 C15 C16 0.8(11)
C14 C15 C16 C17 0.6(15)
C15 C16 C17 C12 -1(2)
C15 C16 C17 N18 177.7(12)
C16 C17 N18 Cu1 -176.2(13)
C16 C17 N18 C19 5(2)
C17 C12 C13 C14 1.3(14)
C17 N18 C19 C20 -179.5(10)
N18 Cu1 O26 C25 -7.2(5)
N18 C19 C20 C21 176.0(6)
N18 C19 C20 C25 -5.1(10)
C19 C20 C21 C22 178.7(7)
C19 C20 C25 C24 -178.3(7)
C19 C20 C25 O26 1.2(11)
C20 C21 C22 C23 -0.5(12)
C20 C25 O26 Cu1 5.9(10)
C21 C20 C25 C24 0.6(11)
C21 C20 C25 O26 -179.9(7)
C21 C22 C23 C24 1.0(13)
C22 C23 C24 C25 -0.7(14)
C23 C24 C25 C20 -0.1(13)
C23 C24 C25 O26 -179.7(8)
C24 C25 O26 Cu1 -174.6(5)
C25 C20 C21 C22 -0.3(11)
Cu2 O31 C32 C33 -179(3)
Cu2 O31 C32 C37 1(3)
Cu2 N38 C39 C40 -4(4)
Cu2 N101 C102 N103 178.0(4)
Cu2 N101 C109 C104 -177.7(3)
Cu2 N101 C109 C108 1.7(7)
O31 C32 C33 C34 175(3)
O31 C32 C37 C36 -175(3)
O31 C32 C37 N38 1(4)
C32 C33 C34 C35 0(5)
C32 C37 N38 Cu2 -3(3)
C32 C37 N38 C39 176(2)
C33 C32 C37 C36 5(5)
C33 C32 C37 N38 -179(3)
C33 C34 C35 C36 4(5)
C34 C35 C36 C37 -4(4)
C35 C36 C37 C32 0(4)
C35 C36 C37 N38 -176(2)
C36 C37 N38 Cu2 173(2)
C36 C37 N38 C39 -9(4)
C37 C32 C33 C34 -4(5)
C37 N38 C39 C40 179(4)
N38 C39 C40 C41 -175(3)
N38 C39 C40 C45 10(7)
C39 C40 C41 C42 -175(4)
C39 C40 C45 C44 178(4)
C39 C40 C45 O46 -3(7)
C40 C41 C42 C43 -2(5)
C40 C45 O46 Cu2 -9(5)
C41 C40 C45 C44 3(6)
C41 C40 C45 O46 -178(4)
C41 C42 C43 C44 1(4)
C42 C43 C44 C45 2(4)
C43 C44 C45 C40 -4(5)
C43 C44 C45 O46 177(3)
C44 C45 O46 Cu2 170.1(19)
C45 C40 C41 C42 0(7)
N101 Cu1 O26 C25 169.8(5)
N101 C102 N103 C104 -1.4(5)
C102 N101 C109 C104 -0.5(4)
C102 N101 C109 C108 178.9(5)
C102 N103 C104 C105 -178.4(4)
C102 N103 C104 C109 1.0(4)
N103 C104 C105 C106 179.5(4)
N103 C104 C109 N101 -0.3(4)
N103 C104 C109 C108 -179.8(4)
C104 C105 C106 C107 0.0(7)
C105 C104 C109 N101 179.2(4)
C105 C104 C109 C108 -0.3(6)
C105 C106 C107 C108 -0.1(8)
C106 C107 C108 C109 -0.1(7)
C107 C108 C109 N101 -179.1(4)
C107 C108 C109 C104 0.2(6)
C109 N101 C102 N103 1.2(5)
C109 C104 C105 C106 0.2(6)
Cu3 O51 C52 C53 175.8(9)
Cu3 O51 C52 C57 -4.2(13)
Cu3 N58 C59 C60 1.7(8)
Cu3 N111 C112 N113 172.5(3)
Cu3 N111 C119 C114 -170.6(3)
Cu3 N111 C119 C118 7.1(7)
O51 C52 C53 C54 179.6(9)
O51 C52 C57 C56 -179.4(9)
O51 C52 C57 N58 -0.1(15)
C52 C53 C54 C55 0.0(11)
C52 C57 N58 Cu3 4.3(10)
C52 C57 N58 C59 -174.7(8)
C53 C52 C57 C56 0.7(16)
C53 C52 C57 N58 180.0(9)
C53 C54 C55 C56 0.2(9)
C54 C55 C56 C57 -0.1(10)
C55 C56 C57 C52 -0.4(13)
C55 C56 C57 N58 -179.6(7)
C56 C57 N58 Cu3 -176.5(7)
C56 C57 N58 C59 4.6(12)
C57 C52 C53 C54 -0.5(15)
C57 N58 C59 C60 -179.5(7)
N58 Cu3 O66 C65 -6.7(10)
N58 C59 C60 C61 176.4(6)
N58 C59 C60 C65 -3.8(13)
C59 C60 C61 C62 179.2(6)
C59 C60 C65 C64 -178.7(9)
C59 C60 C65 O66 -0.6(19)
C60 C61 C62 C63 0.1(9)
C60 C65 O66 Cu3 6.6(19)
C61 C60 C65 C64 1.1(16)
C61 C60 C65 O66 179.3(11)
C61 C62 C63 C64 -0.1(9)
C62 C63 C64 C65 0.6(12)
C63 C64 C65 C60 -1.1(17)
C63 C64 C65 O66 -179.4(10)
C64 C65 O66 Cu3 -175.3(7)
C65 C60 C61 C62 -0.6(12)
Cu4 O71 C72 C73 -177(7)
Cu4 O71 C72 C77 -6(10)
Cu4 N78 C79 C80 -2(5)
Cu4 N111 C112 N113 173.5(5)
Cu4 N111 C119 C114 -173.3(5)
Cu4 N111 C119 C118 4.4(8)
O71 C72 C73 C74 175(7)
O71 C72 C77 C76 -172(7)
O71 C72 C77 N78 6(11)
C72 C73 C74 C75 -6(9)
C72 C77 N78 Cu4 -4(7)
C72 C77 N78 C79 174(6)
C73 C72 C77 C76 -1(12)
C73 C72 C77 N78 177(7)
C73 C74 C75 C76 6(7)
C74 C75 C76 C77 -2(7)
C75 C76 C77 C72 0(9)
C75 C76 C77 N78 -178(5)
C76 C77 N78 Cu4 174(5)
C76 C77 N78 C79 -8(8)
C77 C72 C73 C74 4(12)
C77 N78 C79 C80 -180(5)
N78 C79 C80 C81 -176(4)
N78 C79 C80 C85 4(9)
C79 C80 C81 C82 178(4)
C79 C80 C85 C84 173(6)
C79 C80 C85 O86 5(12)
C80 C81 C82 C83 9(6)
C80 C85 O86 Cu4 -15(12)
C81 C80 C85 C84 -8(10)
C81 C80 C85 O86 -176(7)
C81 C82 C83 C84 -7(6)
C82 C83 C84 C85 -3(7)
C83 C84 C85 C80 10(10)
C83 C84 C85 O86 179(6)
C84 C85 O86 Cu4 178(5)
C85 C80 C81 C82 -1(9)
N111 Cu3 O66 C65 169.9(10)
N111 C112 N113 C114 -0.4(5)
C112 N111 C119 C114 0.3(5)
C112 N111 C119 C118 178.0(5)
C112 N113 C114 C115 -176.0(5)
C112 N113 C114 C119 0.5(5)
N113 C114 C115 C116 177.3(4)
N113 C114 C119 N111 -0.5(5)
N113 C114 C119 C118 -178.6(4)
C114 C115 C116 C117 0.2(7)
C115 C114 C119 N111 176.4(4)
C115 C114 C119 C118 -1.7(7)
C115 C116 C117 C118 -1.3(7)
C116 C117 C118 C119 0.9(7)
C117 C118 C119 N111 -177.0(5)
C117 C118 C119 C114 0.6(6)
C119 N111 C112 N113 0.1(5)
C119 C114 C115 C116 1.3(7)

loop_
_twin_individual_id
_twin_individual_mass_fraction_refined
1 0.9917(4)
2 0.0083(4)
